data_7216605
loop_
_publ_author_name
'Quinlan, Daniel J.'
'Blake, Alexander J.'
'Hubberstey, Peter'

_publ_section_title
;
 Hydrogen-bonded two-dimensional sheet construction in the 1?1 adduct
 between 2-cyanoguanidine and 2-(N-cyano)imino-4,6-dimethylpyrimidine
;
_journal_issue 94
_journal_name_full CrystEngComm
_journal_page_first 568
_journal_paper_doi 10.1039/b208058n
_journal_volume 4
_journal_year 2002
_chemical_formula_moiety 'C7 H8 N4, C2 H4 N4'
_chemical_formula_sum 'C9 H12 N8'
_chemical_formula_weight 232.27
_chemical_name_systematic
;
2-cyanoguanidine 2-(N-cyano)imino-4,6-dimethylpyrimidine adduct 
(1:1)
;
_space_group_IT_number 2
_symmetry_cell_setting triclinic
_symmetry_space_group_name_Hall '-P 1'
_symmetry_space_group_name_H-M 'P -1'
_atom_sites_solution_hydrogens geom
_atom_sites_solution_primary direct
_atom_sites_solution_secondary difmap
_audit_creation_method SHELXL-97
_cell_angle_alpha 84.61(3)
_cell_angle_beta 79.88(3)
_cell_angle_gamma 64.50(3)
_cell_formula_units_Z 2
_cell_length_a 7.118(3)
_cell_length_b 7.303(3)
_cell_length_c 12.172(4)
_cell_measurement_reflns_used 15
_cell_measurement_temperature 298(2)
_cell_measurement_theta_max 14.5
_cell_measurement_theta_min 12.5
_cell_volume 562.1(4)
_computing_cell_refinement STADI4
_computing_data_collection 'STADI4 (Stoe & Cie, 1996a)'
_computing_data_reduction 'X-RED  (Stoe & Cie, 1996b)'
_computing_molecular_graphics 'CAMERON (Watkin et al., 1996)'
_computing_publication_material 'SHELXL-97; PLATON (Spek, 2000)'
_computing_structure_refinement 'SHELXL-97 (Sheldrick, 1997)'
_computing_structure_solution 'SIR-92 (Altomare et al., 1993)'
_diffrn_ambient_temperature 298(2)
_diffrn_measured_fraction_theta_full 0.998
_diffrn_measured_fraction_theta_max 0.998
_diffrn_measurement_device_type 'Stoe Stadi-4 four-circle'
_diffrn_measurement_method omega/theta
_diffrn_radiation_monochromator graphite
_diffrn_radiation_source 'fine-focus sealed tube'
_diffrn_radiation_type MoK\a
_diffrn_radiation_wavelength 0.71073
_diffrn_reflns_av_R_equivalents 0.0000
_diffrn_reflns_av_sigmaI/netI 0.0343
_diffrn_reflns_limit_h_max 8
_diffrn_reflns_limit_h_min -8
_diffrn_reflns_limit_k_max 8
_diffrn_reflns_limit_k_min -8
_diffrn_reflns_limit_l_max 14
_diffrn_reflns_limit_l_min 0
_diffrn_reflns_number 1987
_diffrn_reflns_theta_full 25.00
_diffrn_reflns_theta_max 25.00
_diffrn_reflns_theta_min 3.09
_diffrn_standards_decay_% 10.7
_diffrn_standards_interval_time 60
_diffrn_standards_number 3
_exptl_absorpt_coefficient_mu 0.095
_exptl_absorpt_correction_type none
_exptl_crystal_colour colourless
_exptl_crystal_density_diffrn 1.372
_exptl_crystal_density_method 'not measured'
_exptl_crystal_description plate
_exptl_crystal_F_000 244
_exptl_crystal_size_max 0.25
_exptl_crystal_size_mid 0.19
_exptl_crystal_size_min 0.12
_refine_diff_density_max 0.19
_refine_diff_density_min -0.28
_refine_diff_density_rms 0.06
_refine_ls_extinction_method none
_refine_ls_goodness_of_fit_ref 1.234
_refine_ls_hydrogen_treatment mixed
_refine_ls_matrix_type full
_refine_ls_number_parameters 171
_refine_ls_number_reflns 1987
_refine_ls_number_restraints 5
_refine_ls_restrained_S_all 1.233
_refine_ls_R_factor_all 0.0916
_refine_ls_R_factor_gt 0.0600
_refine_ls_shift/su_max 0.000
_refine_ls_shift/su_mean 0.000
_refine_ls_structure_factor_coef Fsqd
_refine_ls_weighting_details 'calc w=1/[\s^2^(Fo^2^)+(0.0382P)^2^+0.4614P] where P=(Fo^2^+2Fc^2^)/3'
_refine_ls_weighting_scheme calc
_refine_ls_wR_factor_gt 0.1185
_refine_ls_wR_factor_ref 0.1450
_reflns_number_gt 1474
_reflns_number_total 1987
_reflns_threshold_expression >2sigma(I)
_cod_data_source_file b208058n.txt
_cod_data_source_block pyamcn
_cod_depositor_comments
;
The following automatic conversions were performed:

'_symmetry_cell_setting' value 'Triclinic' changed to 'triclinic'
according to
/usr/data/users/saulius/automatic-downloads/retrospective/RSC/lib/dictionaries/cif_core.dic
dictionary named 'cif_core.dic' version 2.4.2 from 2011-04-26.

Automatic conversion script
Id: cif_fix_values 2281 2013-09-26 08:29:07Z andrius 
;
_cod_database_code 7216605

loop_
_symmetry_equiv_pos_as_xyz
'x, y, z'
'-x, -y, -z'

loop_
_atom_site_label
_atom_site_type_symbol
_atom_site_fract_x
_atom_site_fract_y
_atom_site_fract_z
_atom_site_U_iso_or_equiv
_atom_site_adp_type
_atom_site_occupancy
_atom_site_symmetry_multiplicity
_atom_site_calc_flag
_atom_site_refinement_flags
N1 N 0.4563(4) -0.0193(4) 0.85163(19) 0.0314(6) Uani 1 1 d D
H1 H 0.512(5) -0.087(4) 0.9101(17) 0.038 Uiso 1 1 d D
C2 C 0.3624(5) 0.1859(4) 0.8593(2) 0.0307(7) Uani 1 1 d .
N21 N 0.1986(5) 0.6272(4) 0.9862(2) 0.0535(8) Uani 1 1 d .
C21 C 0.2712(5) 0.4567(5) 0.9674(2) 0.0380(8) Uani 1 1 d .
N22 N 0.3614(4) 0.2578(4) 0.9570(2) 0.0359(6) Uani 1 1 d .
N3 N 0.2760(4) 0.3052(3) 0.77413(19) 0.0322(6) Uani 1 1 d .
C4 C 0.2904(5) 0.2137(4) 0.6806(2) 0.0314(7) Uani 1 1 d .
C41 C 0.1975(6) 0.3477(5) 0.5861(3) 0.0428(8) Uani 1 1 d .
H41A H 0.1989 0.2664 0.5281 0.064 Uiso 1 1 calc R
H41B H 0.2787 0.4227 0.5574 0.064 Uiso 1 1 calc R
H41C H 0.0551 0.4404 0.6119 0.064 Uiso 1 1 calc R
C5 C 0.3880(5) 0.0046(4) 0.6703(2) 0.0356(7) Uani 1 1 d .
H5 H 0.3959 -0.0540 0.6041 0.043 Uiso 1 1 calc R
C6 C 0.4724(5) -0.1140(4) 0.7580(2) 0.0323(7) Uani 1 1 d .
C61 C 0.5825(5) -0.3404(4) 0.7576(3) 0.0432(8) Uani 1 1 d .
H61A H 0.5784 -0.3883 0.6876 0.065 Uiso 1 1 calc R
H61B H 0.5134 -0.3955 0.8173 0.065 Uiso 1 1 calc R
H61C H 0.7263 -0.3829 0.7675 0.065 Uiso 1 1 calc R
N11 N -0.2345(5) 1.2045(4) 0.5212(2) 0.0523(8) Uani 1 1 d .
C11 C -0.2033(5) 1.1764(5) 0.6125(3) 0.0375(7) Uani 1 1 d .
N12 N -0.1838(4) 1.1694(4) 0.7180(2) 0.0411(7) Uani 1 1 d .
C12 C -0.0835(5) 0.9938(4) 0.7688(2) 0.0339(7) Uani 1 1 d .
N13 N 0.0123(5) 0.8146(4) 0.7184(2) 0.0418(7) Uani 1 1 d D
H131 H 0.055(5) 0.815(5) 0.6460(10) 0.050 Uiso 1 1 d D
H132 H 0.082(5) 0.706(3) 0.757(2) 0.050 Uiso 1 1 d D
N14 N -0.0851(5) 0.9981(4) 0.8773(2) 0.0470(8) Uani 1 1 d D
H141 H -0.016(5) 0.888(3) 0.915(3) 0.056 Uiso 1 1 d D
H142 H -0.147(5) 1.116(3) 0.910(3) 0.056 Uiso 1 1 d D

loop_
_atom_site_aniso_label
_atom_site_aniso_U_11
_atom_site_aniso_U_22
_atom_site_aniso_U_33
_atom_site_aniso_U_23
_atom_site_aniso_U_13
_atom_site_aniso_U_12
N1 0.0374(15) 0.0253(13) 0.0270(13) 0.0021(10) -0.0086(11) -0.0082(11)
C2 0.0320(16) 0.0281(15) 0.0291(15) 0.0016(12) -0.0052(13) -0.0102(13)
N21 0.074(2) 0.0276(17) 0.0478(18) -0.0055(13) -0.0196(15) -0.0065(15)
C21 0.0460(19) 0.037(2) 0.0276(16) 0.0019(13) -0.0131(14) -0.0117(15)
N22 0.0484(16) 0.0222(13) 0.0294(13) -0.0004(10) -0.0120(11) -0.0053(12)
N3 0.0392(15) 0.0260(13) 0.0306(13) 0.0032(10) -0.0108(11) -0.0118(11)
C4 0.0341(17) 0.0321(16) 0.0305(16) 0.0023(12) -0.0087(13) -0.0155(13)
C41 0.054(2) 0.0360(18) 0.0350(17) 0.0070(13) -0.0185(15) -0.0130(16)
C5 0.0440(19) 0.0346(17) 0.0327(16) -0.0050(13) -0.0087(14) -0.0190(15)
C6 0.0351(17) 0.0290(15) 0.0337(16) -0.0016(12) -0.0060(13) -0.0138(13)
C61 0.053(2) 0.0280(17) 0.0447(19) -0.0024(14) -0.0084(16) -0.0126(15)
N11 0.064(2) 0.0492(18) 0.0393(17) 0.0029(14) -0.0121(15) -0.0189(16)
C11 0.0397(19) 0.0296(16) 0.040(2) 0.0002(13) -0.0070(15) -0.0116(14)
N12 0.0528(17) 0.0303(14) 0.0356(15) -0.0005(11) -0.0131(13) -0.0109(13)
C12 0.0339(17) 0.0310(16) 0.0359(17) -0.0012(13) -0.0085(13) -0.0116(13)
N13 0.0525(18) 0.0296(14) 0.0382(15) -0.0005(12) -0.0095(13) -0.0116(13)
N14 0.061(2) 0.0319(15) 0.0347(16) -0.0014(12) -0.0160(14) -0.0039(14)

loop_
_atom_type_symbol
_atom_type_description
_atom_type_scat_dispersion_real
_atom_type_scat_dispersion_imag
_atom_type_scat_source
C C 0.0033 0.0016 'International Tables Vol C Tables 4.2.6.8 and 6.1.1.4'
H H 0.0000 0.0000 'International Tables Vol C Tables 4.2.6.8 and 6.1.1.4'
N N 0.0061 0.0033 'International Tables Vol C Tables 4.2.6.8 and 6.1.1.4'

loop_
_geom_angle_atom_site_label_1
_geom_angle_atom_site_label_2
_geom_angle_atom_site_label_3
_geom_angle
C6 N1 C2 122.2(3)
N22 C2 N3 123.4(3)
N22 C2 N1 115.3(3)
N3 C2 N1 121.3(3)
N21 C21 N22 173.5(3)
C21 N22 C2 116.9(3)
C4 N3 C2 117.3(2)
N3 C4 C5 122.5(3)
N3 C4 C41 116.8(3)
C5 C4 C41 120.7(3)
C6 C5 C4 119.4(3)
N1 C6 C5 117.3(3)
N1 C6 C61 117.9(3)
C5 C6 C61 124.7(3)
N11 C11 N12 172.6(3)
C11 N12 C12 120.6(3)
N14 C12 N12 116.8(3)
N14 C12 N13 118.6(3)
N12 C12 N13 124.5(3)

loop_
_geom_bond_atom_site_label_1
_geom_bond_atom_site_label_2
_geom_bond_distance
N1 C6 1.350(4)
N1 C2 1.358(4)
C2 N22 1.342(4)
C2 N3 1.343(4)
N21 C21 1.152(4)
C21 N22 1.320(4)
N3 C4 1.340(4)
C4 C5 1.386(4)
C4 C41 1.489(4)
C5 C6 1.362(4)
C6 C61 1.494(4)
N11 C11 1.154(4)
C11 N12 1.309(4)
N12 C12 1.325(4)
C12 N14 1.322(4)
C12 N13 1.338(4)

loop_
_geom_torsion_atom_site_label_1
_geom_torsion_atom_site_label_2
_geom_torsion_atom_site_label_3
_geom_torsion_atom_site_label_4
_geom_torsion
C6 N1 C2 N22 -179.0(3)
C6 N1 C2 N3 1.5(4)
N21 C21 N22 C2 -176(3)
N3 C2 N22 C21 -0.5(5)
N1 C2 N22 C21 -180.0(3)
N22 C2 N3 C4 179.2(3)
N1 C2 N3 C4 -1.4(4)
C2 N3 C4 C5 0.5(4)
C2 N3 C4 C41 -178.9(3)
N3 C4 C5 C6 0.3(5)
C41 C4 C5 C6 179.7(3)
C2 N1 C6 C5 -0.7(4)
C2 N1 C6 C61 178.8(3)
C4 C5 C6 N1 -0.2(4)
C4 C5 C6 C61 -179.7(3)
N11 C11 N12 C12 173(3)
C11 N12 C12 N14 -174.8(3)
C11 N12 C12 N13 3.2(5)
